data_4503898
loop_
_publ_author_name
'Lu, Zhenda'
'Wen, Lili'
'Ni, Zhaoping'
'Li, Yizhi'
'Zhu, Huizhen'
'Meng, Qingjin'

_publ_section_title
;
 Syntheses, Structures, and Photoluminescent and Magnetic Studies of
 Metal&#x2212;Organic Frameworks Assembled with 5-Sulfosalicylic Acid and
 1,4-Bis(imidazol-1-ylmethyl)-benzene
;
_journal_issue 2
_journal_name_full 'Crystal Growth &amp; Design'
_journal_page_first 268
_journal_paper_doi 10.1021/cg060287x
_journal_volume 7
_journal_year 2007
_chemical_formula_moiety 'C35 H34 Co N8 O7 S, H2 O'
_chemical_formula_sum 'C35 H36 Co N8 O8 S'
_chemical_formula_weight 787.71
_chemical_name_systematic
; 
 ? 
;
_space_group_IT_number 15
_symmetry_cell_setting triclinic
_symmetry_space_group_name_Hall '-C 2yc'
_symmetry_space_group_name_H-M 'C 1 2/c 1'
_atom_sites_solution_hydrogens geom
_atom_sites_solution_primary direct
_atom_sites_solution_secondary difmap
_audit_creation_method SHELXL-97
_cell_angle_alpha 90.00
_cell_angle_beta 116.3700(10)
_cell_angle_gamma 90.00
_cell_formula_units_Z 8
_cell_length_a 24.7921(11)
_cell_length_b 16.7848(11)
_cell_length_c 18.9685(10)
_cell_measurement_reflns_used 5849
_cell_measurement_temperature 293(2)
_cell_measurement_theta_max 27.68
_cell_measurement_theta_min 2.17
_cell_volume 7072.0(7)
_computing_cell_refinement SMART
_computing_data_collection 'SMART (Bruker, 2000)'
_computing_data_reduction 'SAINT (Bruker, 2000)'
_computing_molecular_graphics SHELXTL
_computing_publication_material SHELXTL
_computing_structure_refinement SHELXTL
_computing_structure_solution 'SHELXTL (Bruker, 2000)'
_diffrn_ambient_temperature 293(2)
_diffrn_measured_fraction_theta_full 0.995
_diffrn_measured_fraction_theta_max 0.995
_diffrn_radiation_monochromator graphite
_diffrn_radiation_source 'fine-focus sealed tube'
_diffrn_radiation_type MoK\a
_diffrn_radiation_wavelength 0.71073
_diffrn_reflns_av_R_equivalents 0.0532
_diffrn_reflns_av_sigmaI/netI 0.0478
_diffrn_reflns_limit_h_max 30
_diffrn_reflns_limit_h_min -29
_diffrn_reflns_limit_k_max 18
_diffrn_reflns_limit_k_min -20
_diffrn_reflns_limit_l_max 17
_diffrn_reflns_limit_l_min -23
_diffrn_reflns_number 19136
_diffrn_reflns_theta_full 26.00
_diffrn_reflns_theta_max 26.00
_diffrn_reflns_theta_min 1.67
_exptl_absorpt_coefficient_mu 0.609
_exptl_absorpt_correction_T_max 0.94
_exptl_absorpt_correction_T_min 0.83
_exptl_absorpt_correction_type multi-scan
_exptl_absorpt_process_details 'SADABS(Bruker, 2000)'
_exptl_crystal_colour colorless
_exptl_crystal_density_diffrn 1.480
_exptl_crystal_density_method 'not measured'
_exptl_crystal_description block
_exptl_crystal_F_000 3272
_exptl_crystal_size_max 0.30
_exptl_crystal_size_mid 0.25
_exptl_crystal_size_min 0.10
_refine_diff_density_max 0.578
_refine_diff_density_min -1.945
_refine_diff_density_rms 0.062
_refine_ls_extinction_method none
_refine_ls_goodness_of_fit_ref 1.058
_refine_ls_hydrogen_treatment constr
_refine_ls_matrix_type full
_refine_ls_number_parameters 483
_refine_ls_number_reflns 6928
_refine_ls_number_restraints 0
_refine_ls_restrained_S_all 1.058
_refine_ls_R_factor_all 0.0649
_refine_ls_R_factor_gt 0.0449
_refine_ls_shift/su_max 0.000
_refine_ls_shift/su_mean 0.000
_refine_ls_structure_factor_coef Fsqd
_refine_ls_weighting_details 'calc w=1/[\s^2^(Fo^2^)+(0.0810P)^2^+0.0000P] where P=(Fo^2^+2Fc^2^)/3'
_refine_ls_weighting_scheme calc
_refine_ls_wR_factor_gt 0.1341
_refine_ls_wR_factor_ref 0.1459
_reflns_number_gt 4818
_reflns_number_total 6928
_reflns_threshold_expression >2sigma(I)
_cod_data_source_file cg060287xsi20060516_073946.cif
_cod_data_source_block 3
_cod_depositor_comments
;
The following automatic conversions were performed:

'_symmetry_cell_setting' value 'Triclinic' changed to 'triclinic'
according to /home/saulius/struct/CIF-dictionaries/cif_core.dic
dictionary named 'cif_core.dic' version 2.4.1 from 2010-06-29.

Automatic conversion script
Id: cif_fix_values 1715 2011-07-08 13:25:40Z adriana 
;
_cod_original_sg_symbol_H-M 'C 2/c'
_cod_database_code 4503898

loop_
_symmetry_equiv_pos_as_xyz
'x, y, z'
'-x, y, -z+1/2'
'x+1/2, y+1/2, z'
'-x+1/2, y+1/2, -z+1/2'
'-x, -y, -z'
'x, -y, z-1/2'
'-x+1/2, -y+1/2, -z'
'x+1/2, -y+1/2, z-1/2'

loop_
_atom_site_label
_atom_site_type_symbol
_atom_site_fract_x
_atom_site_fract_y
_atom_site_fract_z
_atom_site_U_iso_or_equiv
_atom_site_adp_type
_atom_site_occupancy
_atom_site_symmetry_multiplicity
_atom_site_calc_flag
_atom_site_refinement_flags
Co1 Co 0.0000 0.0000 0.5000 0.03020(15) Uani 1 2 d S
Co2 Co 0.5000 0.0000 0.5000 0.03150(15) Uani 1 2 d S
S1 S -0.37110(3) 0.00025(4) 0.32943(5) 0.0424(2) Uani 1 1 d .
C15 C 0.27432(11) 0.19663(16) 0.44135(16) 0.0365(6) Uani 1 1 d .
O5 O -0.09228(8) 0.00277(10) 0.41214(12) 0.0404(5) Uani 1 1 d .
N5 N 0.44697(9) 0.10458(12) 0.47519(13) 0.0357(5) Uani 1 1 d .
N1 N 0.01899(10) -0.10363(13) 0.44983(13) 0.0380(5) Uani 1 1 d .
C5 C -0.19697(11) 0.01860(15) 0.36783(15) 0.0302(6) Uani 1 1 d .
N7 N 0.06087(10) 0.10874(14) 0.34316(13) 0.0408(6) Uani 1 1 d .
N8 N 0.02085(9) 0.07123(13) 0.42122(13) 0.0375(5) Uani 1 1 d .
N2 N 0.06697(11) -0.20189(14) 0.42589(15) 0.0457(6) Uani 1 1 d .
N4 N 0.42072(10) -0.06664(13) 0.42918(13) 0.0408(6) Uani 1 1 d .
N6 N 0.38235(9) 0.19282(12) 0.47682(13) 0.0353(5) Uani 1 1 d .
N3 N 0.32613(10) -0.09719(15) 0.35254(14) 0.0476(6) Uani 1 1 d .
C11 C 0.09652(13) 0.1053(2) 0.29867(17) 0.0508(8) Uani 1 1 d .
H8A H 0.0768 0.1366 0.2510 0.061 Uiso 1 1 calc R
H9B H 0.0987 0.0506 0.2836 0.061 Uiso 1 1 calc R
C12 C 0.15933(12) 0.13666(17) 0.34665(16) 0.0396(6) Uani 1 1 d .
C4 C -0.19774(12) 0.09018(17) 0.32948(16) 0.0398(7) Uani 1 1 d .
C7 C -0.14133(12) -0.03178(17) 0.40380(16) 0.0388(6) Uani 1 1 d .
C1 C -0.30345(11) 0.03382(16) 0.32888(15) 0.0358(6) Uani 1 1 d .
C14 C 0.23226(13) 0.24175(16) 0.38125(18) 0.0425(7) Uani 1 1 d .
H11 H 0.2422 0.2928 0.3721 0.051 Uiso 1 1 calc R
O1 O -0.37467(11) 0.03996(18) 0.39506(16) 0.0794(8) Uani 1 1 d .
C21 C 0.41349(12) 0.12713(16) 0.50898(16) 0.0385(6) Uani 1 1 d .
H18 H 0.4117 0.1002 0.5507 0.046 Uiso 1 1 calc R
C2 C -0.30341(13) 0.10284(19) 0.2884(2) 0.0567(9) Uani 1 1 d .
H1 H -0.3393 0.1303 0.2605 0.068 Uiso 1 1 calc R
C8 C 0.01436(12) 0.15205(17) 0.40903(17) 0.0426(7) Uani 1 1 d .
H5 H -0.0041 0.1857 0.4307 0.051 Uiso 1 1 calc R
C13 C 0.17550(13) 0.21180(18) 0.33461(16) 0.0440(7) Uani 1 1 d .
H10 H 0.1478 0.2431 0.2944 0.053 Uiso 1 1 calc R
C18 C 0.33576(12) 0.22905(18) 0.49444(19) 0.0434(7) Uani 1 1 d .
H14A H 0.3359 0.2863 0.4877 0.052 Uiso 1 1 calc R
H15B H 0.3448 0.2184 0.5488 0.052 Uiso 1 1 calc R
C9 C 0.03847(13) 0.17581(18) 0.36105(17) 0.0453(7) Uani 1 1 d .
H6 H 0.0396 0.2274 0.3438 0.054 Uiso 1 1 calc R
C29 C 0.22588(13) -0.13069(18) 0.34261(18) 0.0467(7) Uani 1 1 d .
C10 C 0.04964(12) 0.04853(17) 0.38067(17) 0.0415(7) Uani 1 1 d .
H7 H 0.0609 -0.0039 0.3784 0.050 Uiso 1 1 calc R
C26 C 0.15671(14) -0.21108(17) 0.40331(19) 0.0468(7) Uani 1 1 d .
O3 O -0.41902(10) 0.02635(19) 0.25626(15) 0.0827(8) Uani 1 1 d .
C33 C 0.36526(13) -0.04016(19) 0.39424(18) 0.0487(8) Uani 1 1 d .
H30 H 0.3543 0.0121 0.3979 0.058 Uiso 1 1 calc R
C34 C 0.41660(14) -0.14515(19) 0.4081(2) 0.0573(9) Uani 1 1 d .
H31 H 0.4490 -0.1802 0.4241 0.069 Uiso 1 1 calc R
C17 C 0.20162(13) 0.09072(18) 0.40652(19) 0.0487(8) Uani 1 1 d .
H13 H 0.1916 0.0395 0.4152 0.058 Uiso 1 1 calc R
C16 C 0.25829(13) 0.12030(17) 0.45321(18) 0.0473(7) Uani 1 1 d .
H12 H 0.2861 0.0888 0.4931 0.057 Uiso 1 1 calc R
C28 C 0.24157(14) -0.12877(18) 0.42238(18) 0.0515(8) Uani 1 1 d .
H25 H 0.2755 -0.1007 0.4564 0.062 Uiso 1 1 calc R
C27 C 0.20696(14) -0.16844(18) 0.45174(18) 0.0518(8) Uani 1 1 d .
H24 H 0.2179 -0.1662 0.5054 0.062 Uiso 1 1 calc R
C20 C 0.43784(14) 0.16065(18) 0.41953(19) 0.0524(8) Uani 1 1 d .
H17 H 0.4559 0.1612 0.3858 0.063 Uiso 1 1 calc R
C32 C 0.26098(14) -0.0875(2) 0.3077(2) 0.0638(10) Uani 1 1 d .
H29A H 0.2487 -0.1067 0.2546 0.077 Uiso 1 1 calc R
H28B H 0.2513 -0.0312 0.3046 0.077 Uiso 1 1 calc R
C6 C -0.25056(12) -0.00780(14) 0.36724(15) 0.0327(6) Uani 1 1 d .
H3 H -0.2505 -0.0547 0.3934 0.039 Uiso 1 1 calc R
C22 C 0.06867(14) -0.14476(17) 0.47589(18) 0.0472(7) Uani 1 1 d .
H19 H 0.1017 -0.1354 0.5240 0.057 Uiso 1 1 calc R
C25 C 0.11771(17) -0.25239(17) 0.4341(2) 0.0600(10) Uani 1 1 d .
H23A H 0.1025 -0.3017 0.4055 0.072 Uiso 1 1 calc R
H22B H 0.1416 -0.2655 0.4892 0.072 Uiso 1 1 calc R
C24 C -0.01647(14) -0.13453(19) 0.3769(2) 0.0559(9) Uani 1 1 d .
H21 H -0.0549 -0.1168 0.3432 0.067 Uiso 1 1 calc R
O2 O -0.36652(11) -0.08377(14) 0.3403(2) 0.0854(9) Uani 1 1 d .
C19 C 0.39837(16) 0.2155(2) 0.4207(2) 0.0598(9) Uani 1 1 d .
H16 H 0.3849 0.2603 0.3888 0.072 Uiso 1 1 calc R
C3 C -0.25159(13) 0.1308(2) 0.2890(2) 0.0620(10) Uani 1 1 d .
H2 H -0.2523 0.1774 0.2621 0.074 Uiso 1 1 calc R
C31 C 0.14139(15) -0.2123(2) 0.3239(2) 0.0637(10) Uani 1 1 d .
H27 H 0.1075 -0.2405 0.2898 0.076 Uiso 1 1 calc R
C23 C 0.01275(14) -0.1945(2) 0.3614(2) 0.0606(9) Uani 1 1 d .
H20 H -0.0013 -0.2249 0.3156 0.073 Uiso 1 1 calc R
C30 C 0.17520(14) -0.1727(2) 0.2944(2) 0.0624(9) Uani 1 1 d .
H26 H 0.1636 -0.1743 0.2406 0.075 Uiso 1 1 calc R
C35 C 0.35899(15) -0.1644(2) 0.3609(2) 0.0607(9) Uani 1 1 d .
H32 H 0.3445 -0.2139 0.3385 0.073 Uiso 1 1 calc R
O6 O -0.14729(9) 0.12038(13) 0.32958(13) 0.0538(6) Uani 1 1 d .
H4A H -0.1199 0.0878 0.3489 0.081 Uiso 1 1 calc R
O4 O -0.14492(9) -0.10123(12) 0.42036(17) 0.0743(8) Uani 1 1 d .
O7 O 0.51350(9) 0.01916(12) 0.39738(11) 0.0460(5) Uani 1 1 d .
H7A H 0.5451 0.0469 0.4098 0.069 Uiso 1 1 d R
H7C H 0.4833 0.0439 0.3631 0.069 Uiso 1 1 d R
O9 O 0.0000 0.65082(17) 0.2500 0.0646(9) Uani 1 2 d S
H9E H 0.0000 0.6044 0.2678 0.097 Uiso 0.50 1 d PR
H9C H 0.0312 0.6568 0.2428 0.097 Uiso 0.50 1 d PR
O8 O 0.0000 0.34498(19) 0.2500 0.0767(10) Uani 1 2 d S
H8C H -0.0312 0.3731 0.2388 0.115 Uiso 0.50 1 d PR
H8D H 0.0312 0.3731 0.2751 0.115 Uiso 0.50 1 d PR

loop_
_atom_site_aniso_label
_atom_site_aniso_U_11
_atom_site_aniso_U_22
_atom_site_aniso_U_33
_atom_site_aniso_U_23
_atom_site_aniso_U_13
_atom_site_aniso_U_12
Co1 0.0256(3) 0.0329(3) 0.0338(3) -0.0022(2) 0.0148(2) 0.0026(2)
Co2 0.0276(3) 0.0333(3) 0.0371(3) 0.0050(2) 0.0176(2) 0.0037(2)
S1 0.0265(4) 0.0564(5) 0.0455(4) 0.0023(3) 0.0171(3) 0.0012(3)
C15 0.0338(14) 0.0379(14) 0.0438(16) -0.0051(12) 0.0227(13) 0.0045(12)
O5 0.0260(10) 0.0483(12) 0.0454(12) 0.0006(8) 0.0145(9) 0.0004(8)
N5 0.0321(12) 0.0355(12) 0.0431(13) 0.0049(10) 0.0201(10) 0.0034(9)
N1 0.0386(13) 0.0395(13) 0.0410(13) -0.0041(10) 0.0223(11) 0.0019(10)
C5 0.0269(13) 0.0339(13) 0.0299(13) -0.0029(10) 0.0126(11) 0.0008(10)
N7 0.0317(12) 0.0568(15) 0.0347(13) -0.0007(11) 0.0155(10) -0.0053(11)
N8 0.0325(12) 0.0418(13) 0.0406(13) -0.0014(10) 0.0184(10) -0.0016(10)
N2 0.0545(16) 0.0365(13) 0.0619(17) -0.0040(11) 0.0400(14) 0.0029(11)
N4 0.0352(13) 0.0422(13) 0.0461(14) 0.0016(11) 0.0190(11) -0.0016(11)
N6 0.0313(12) 0.0351(12) 0.0433(13) -0.0010(10) 0.0199(10) 0.0033(10)
N3 0.0367(13) 0.0551(15) 0.0433(14) 0.0080(12) 0.0109(11) -0.0099(12)
C11 0.0420(17) 0.077(2) 0.0390(17) -0.0022(15) 0.0229(14) -0.0076(15)
C12 0.0353(15) 0.0539(17) 0.0353(15) -0.0003(13) 0.0210(12) -0.0007(13)
C4 0.0300(14) 0.0488(17) 0.0405(16) 0.0068(13) 0.0156(12) -0.0027(12)
C7 0.0290(15) 0.0412(16) 0.0449(16) -0.0034(13) 0.0151(12) 0.0016(12)
C1 0.0292(14) 0.0425(15) 0.0376(15) 0.0035(12) 0.0166(12) 0.0016(12)
C14 0.0457(17) 0.0368(15) 0.0522(19) 0.0049(13) 0.0281(15) 0.0034(13)
O1 0.0614(15) 0.116(2) 0.0831(18) -0.0315(16) 0.0523(14) -0.0217(15)
C21 0.0366(15) 0.0436(16) 0.0390(15) 0.0068(12) 0.0201(13) 0.0052(12)
C2 0.0330(16) 0.060(2) 0.073(2) 0.0281(17) 0.0196(16) 0.0145(14)
C8 0.0406(16) 0.0418(16) 0.0477(17) -0.0005(13) 0.0217(14) 0.0010(13)
C13 0.0427(17) 0.0536(18) 0.0384(16) 0.0123(13) 0.0205(13) 0.0111(14)
C18 0.0367(16) 0.0461(16) 0.0524(18) -0.0110(13) 0.0243(14) 0.0016(13)
C9 0.0429(17) 0.0469(17) 0.0444(17) 0.0049(13) 0.0179(14) -0.0049(14)
C29 0.0327(15) 0.0531(17) 0.0470(18) 0.0069(14) 0.0110(13) -0.0001(13)
C10 0.0373(15) 0.0450(17) 0.0456(17) -0.0007(13) 0.0214(13) -0.0010(13)
C26 0.0508(18) 0.0376(16) 0.064(2) -0.0035(14) 0.0358(16) 0.0098(14)
O3 0.0308(12) 0.150(2) 0.0555(15) 0.0215(16) 0.0080(11) 0.0008(14)
C33 0.0389(17) 0.0462(18) 0.0553(19) 0.0053(15) 0.0159(15) -0.0007(14)
C34 0.0456(19) 0.0486(19) 0.077(2) -0.0102(16) 0.0265(18) -0.0003(15)
C17 0.0422(17) 0.0435(17) 0.063(2) 0.0077(15) 0.0254(15) -0.0025(13)
C16 0.0361(16) 0.0470(17) 0.0552(19) 0.0139(14) 0.0168(14) 0.0051(13)
C28 0.0461(18) 0.0493(18) 0.0466(18) -0.0007(15) 0.0092(15) -0.0018(15)
C27 0.056(2) 0.0542(19) 0.0431(18) 0.0050(14) 0.0206(16) 0.0115(16)
C20 0.063(2) 0.0531(19) 0.060(2) 0.0187(15) 0.0447(17) 0.0182(16)
C32 0.0382(17) 0.080(2) 0.055(2) 0.0220(18) 0.0047(15) -0.0081(17)
C6 0.0316(14) 0.0351(14) 0.0324(14) 0.0021(11) 0.0153(11) 0.0015(11)
C22 0.0490(18) 0.0477(17) 0.0452(17) -0.0065(14) 0.0211(14) 0.0113(14)
C25 0.070(2) 0.0405(18) 0.091(3) 0.0019(16) 0.056(2) 0.0120(15)
C24 0.0409(17) 0.064(2) 0.063(2) -0.0226(17) 0.0232(16) -0.0064(15)
O2 0.0554(15) 0.0554(15) 0.154(3) 0.0166(16) 0.0537(17) -0.0028(12)
C19 0.072(2) 0.052(2) 0.071(2) 0.0290(17) 0.046(2) 0.0266(17)
C3 0.0415(18) 0.059(2) 0.081(2) 0.0409(19) 0.0238(17) 0.0081(15)
C31 0.0451(19) 0.084(3) 0.069(2) -0.028(2) 0.0311(17) -0.0227(18)
C23 0.051(2) 0.063(2) 0.076(2) -0.0359(18) 0.0355(19) -0.0155(16)
C30 0.0412(18) 0.102(3) 0.0439(19) -0.0114(18) 0.0186(15) -0.0150(18)
C35 0.052(2) 0.059(2) 0.073(2) -0.0171(17) 0.0300(18) -0.0149(17)
O6 0.0361(11) 0.0658(14) 0.0590(14) 0.0238(11) 0.0206(11) -0.0034(10)
O4 0.0391(12) 0.0382(12) 0.135(2) 0.0204(13) 0.0291(14) 0.0071(10)
O7 0.0345(11) 0.0659(13) 0.0411(11) 0.0107(10) 0.0200(9) 0.0050(9)
O9 0.084(2) 0.0380(17) 0.072(2) 0.000 0.0344(19) 0.000
O8 0.097(3) 0.054(2) 0.086(3) 0.000 0.047(2) 0.000

loop_
_atom_type_symbol
_atom_type_description
_atom_type_scat_dispersion_real
_atom_type_scat_dispersion_imag
_atom_type_scat_source
C C 0.0033 0.0016 'International Tables Vol C Tables 4.2.6.8 and 6.1.1.4'
H H 0.0000 0.0000 'International Tables Vol C Tables 4.2.6.8 and 6.1.1.4'
N N 0.0061 0.0033 'International Tables Vol C Tables 4.2.6.8 and 6.1.1.4'
O O 0.0106 0.0060 'International Tables Vol C Tables 4.2.6.8 and 6.1.1.4'
S S 0.1246 0.1234 'International Tables Vol C Tables 4.2.6.8 and 6.1.1.4'
Co Co 0.3494 0.9721 'International Tables Vol C Tables 4.2.6.8 and 6.1.1.4'

loop_
_geom_angle_atom_site_label_1
_geom_angle_atom_site_label_2
_geom_angle_atom_site_label_3
_geom_angle
_geom_angle_site_symmetry_1
_geom_angle_site_symmetry_3
N1 Co1 N1 180.0 5_556 .
N1 Co1 N8 91.46(8) 5_556 .
N1 Co1 N8 88.54(8) . .
N1 Co1 N8 88.54(8) 5_556 5_556
N1 Co1 N8 91.46(8) . 5_556
N8 Co1 N8 180.00(10) . 5_556
N1 Co1 O5 87.62(8) 5_556 .
N1 Co1 O5 92.38(8) . .
N8 Co1 O5 87.18(8) . .
N8 Co1 O5 92.82(8) 5_556 .
N1 Co1 O5 92.38(8) 5_556 5_556
N1 Co1 O5 87.62(8) . 5_556
N8 Co1 O5 92.82(8) . 5_556
N8 Co1 O5 87.18(8) 5_556 5_556
O5 Co1 O5 180.0 . 5_556
N5 Co2 N5 180.00(13) . 5_656
N5 Co2 N4 90.73(8) . 5_656
N5 Co2 N4 89.27(8) 5_656 5_656
N5 Co2 N4 89.27(8) . .
N5 Co2 N4 90.73(8) 5_656 .
N4 Co2 N4 180.00(10) 5_656 .
N5 Co2 O7 90.33(8) . .
N5 Co2 O7 89.67(8) 5_656 .
N4 Co2 O7 91.22(8) 5_656 .
N4 Co2 O7 88.78(8) . .
N5 Co2 O7 89.67(8) . 5_656
N5 Co2 O7 90.33(8) 5_656 5_656
N4 Co2 O7 88.78(8) 5_656 5_656
N4 Co2 O7 91.22(8) . 5_656
O7 Co2 O7 180.00(10) . 5_656
O2 S1 O3 114.88(18) . .
O2 S1 O1 111.29(19) . .
O3 S1 O1 110.47(18) . .
O2 S1 C1 107.52(14) . .
O3 S1 C1 106.01(14) . .
O1 S1 C1 106.12(14) . .
C14 C15 C16 118.3(3) . .
C14 C15 C18 121.5(3) . .
C16 C15 C18 120.2(3) . .
C7 O5 Co1 134.80(18) . .
C21 N5 C20 104.9(2) . .
C21 N5 Co2 126.64(19) . .
C20 N5 Co2 128.38(19) . .
C22 N1 C24 104.9(2) . .
C22 N1 Co1 128.4(2) . .
C24 N1 Co1 126.1(2) . .
C6 C5 C4 118.4(2) . .
C6 C5 C7 120.3(2) . .
C4 C5 C7 121.2(2) . .
C10 N7 C9 106.8(2) . .
C10 N7 C11 126.7(3) . .
C9 N7 C11 126.2(2) . .
C10 N8 C8 103.9(2) . .
C10 N8 Co1 127.27(19) . .
C8 N8 Co1 128.34(19) . .
C22 N2 C23 106.2(2) . .
C22 N2 C25 125.7(3) . .
C23 N2 C25 127.3(3) . .
C33 N4 C34 104.7(3) . .
C33 N4 Co2 127.3(2) . .
C34 N4 Co2 128.0(2) . .
C21 N6 C19 106.4(2) . .
C21 N6 C18 126.5(2) . .
C19 N6 C18 126.9(2) . .
C33 N3 C35 106.5(2) . .
C33 N3 C32 125.9(3) . .
C35 N3 C32 127.6(3) . .
N7 C11 C12 111.3(2) . .
N7 C11 H8A 109.4 . .
C12 C11 H8A 109.4 . .
N7 C11 H9B 109.4 . .
C12 C11 H9B 109.4 . .
H8A C11 H9B 108.0 . .
C13 C12 C17 118.4(3) . .
C13 C12 C11 121.4(3) . .
C17 C12 C11 120.2(3) . .
O6 C4 C3 118.7(3) . .
O6 C4 C5 121.5(2) . .
C3 C4 C5 119.8(3) . .
O4 C7 O5 124.7(3) . .
O4 C7 C5 119.9(3) . .
O5 C7 C5 115.4(2) . .
C6 C1 C2 118.8(3) . .
C6 C1 S1 121.2(2) . .
C2 C1 S1 120.1(2) . .
C15 C14 C13 120.7(3) . .
C15 C14 H11 119.7 . .
C13 C14 H11 119.7 . .
N5 C21 N6 112.4(2) . .
N5 C21 H18 123.8 . .
N6 C21 H18 123.8 . .
C3 C2 C1 120.9(3) . .
C3 C2 H1 119.5 . .
C1 C2 H1 119.5 . .
C9 C8 N8 110.5(3) . .
C9 C8 H5 124.7 . .
N8 C8 H5 124.7 . .
C12 C13 C14 121.1(3) . .
C12 C13 H10 119.4 . .
C14 C13 H10 119.4 . .
N6 C18 C15 111.2(2) . .
N6 C18 H14A 109.4 . .
C15 C18 H14A 109.4 . .
N6 C18 H15B 109.4 . .
C15 C18 H15B 109.4 . .
H14A C18 H15B 108.0 . .
C8 C9 N7 105.9(3) . .
C8 C9 H6 127.0 . .
N7 C9 H6 127.0 . .
C30 C29 C28 117.9(3) . .
C30 C29 C32 119.7(3) . .
C28 C29 C32 122.4(3) . .
N8 C10 N7 112.8(3) . .
N8 C10 H7 123.6 . .
N7 C10 H7 123.6 . .
C27 C26 C31 117.7(3) . .
C27 C26 C25 121.9(3) . .
C31 C26 C25 120.3(3) . .
N4 C33 N3 112.2(3) . .
N4 C33 H30 123.9 . .
N3 C33 H30 123.9 . .
C35 C34 N4 110.2(3) . .
C35 C34 H31 124.9 . .
N4 C34 H31 124.9 . .
C16 C17 C12 120.7(3) . .
C16 C17 H13 119.7 . .
C12 C17 H13 119.7 . .
C17 C16 C15 120.8(3) . .
C17 C16 H12 119.6 . .
C15 C16 H12 119.6 . .
C27 C28 C29 120.3(3) . .
C27 C28 H25 119.8 . .
C29 C28 H25 119.8 . .
C26 C27 C28 121.4(3) . .
C26 C27 H24 119.3 . .
C28 C27 H24 119.3 . .
C19 C20 N5 109.4(3) . .
C19 C20 H17 125.3 . .
N5 C20 H17 125.3 . .
N3 C32 C29 113.5(2) . .
N3 C32 H29A 108.9 . .
C29 C32 H29A 108.9 . .
N3 C32 H28B 108.9 . .
C29 C32 H28B 108.9 . .
H29A C32 H28B 107.7 . .
C1 C6 C5 121.6(2) . .
C1 C6 H3 119.2 . .
C5 C6 H3 119.2 . .
N1 C22 N2 112.6(3) . .
N1 C22 H19 123.7 . .
N2 C22 H19 123.7 . .
N2 C25 C26 111.2(2) . .
N2 C25 H23A 109.4 . .
C26 C25 H23A 109.4 . .
N2 C25 H22B 109.4 . .
C26 C25 H22B 109.4 . .
H23A C25 H22B 108.0 . .
C23 C24 N1 109.7(3) . .
C23 C24 H21 125.1 . .
N1 C24 H21 125.1 . .
N6 C19 C20 106.9(3) . .
N6 C19 H16 126.6 . .
C20 C19 H16 126.6 . .
C2 C3 C4 120.5(3) . .
C2 C3 H2 119.8 . .
C4 C3 H2 119.8 . .
C30 C31 C26 121.1(3) . .
C30 C31 H27 119.4 . .
C26 C31 H27 119.4 . .
C24 C23 N2 106.5(3) . .
C24 C23 H20 126.8 . .
N2 C23 H20 126.8 . .
C31 C30 C29 121.5(3) . .
C31 C30 H26 119.3 . .
C29 C30 H26 119.3 . .
C34 C35 N3 106.4(3) . .
C34 C35 H32 126.8 . .
N3 C35 H32 126.8 . .
C4 O6 H4A 109.5 . .
Co2 O7 H7A 109.1 . .
Co2 O7 H7C 109.3 . .
H7A O7 H7C 109.5 . .
H9E O9 H9C 109.5 . .
H8C O8 H8D 109.5 . .

loop_
_geom_bond_atom_site_label_1
_geom_bond_atom_site_label_2
_geom_bond_distance
_geom_bond_site_symmetry_2
Co1 N1 2.133(2) 5_556
Co1 N1 2.133(2) .
Co1 N8 2.148(2) .
Co1 N8 2.148(2) 5_556
Co1 O5 2.1510(18) .
Co1 O5 2.1510(18) 5_556
Co2 N5 2.117(2) .
Co2 N5 2.117(2) 5_656
Co2 N4 2.139(2) 5_656
Co2 N4 2.139(2) .
Co2 O7 2.1408(19) .
Co2 O7 2.1408(19) 5_656
S1 O2 1.422(2) .
S1 O3 1.437(2) .
S1 O1 1.449(3) .
S1 C1 1.774(3) .
C15 C14 1.380(4) .
C15 C16 1.389(4) .
C15 C18 1.506(4) .
O5 C7 1.292(3) .
N5 C21 1.310(3) .
N5 C20 1.356(4) .
N1 C22 1.303(3) .
N1 C24 1.370(4) .
C5 C6 1.396(4) .
C5 C4 1.400(4) .
C5 C7 1.499(4) .
N7 C10 1.335(3) .
N7 C9 1.363(4) .
N7 C11 1.469(4) .
N8 C10 1.317(4) .
N8 C8 1.374(3) .
N2 C22 1.336(4) .
N2 C23 1.363(4) .
N2 C25 1.467(4) .
N4 C33 1.311(3) .
N4 C34 1.368(4) .
N6 C21 1.329(3) .
N6 C19 1.346(4) .
N6 C18 1.469(3) .
N3 C33 1.342(4) .
N3 C35 1.359(4) .
N3 C32 1.462(4) .
C11 C12 1.507(4) .
C11 H8A 0.9700 .
C11 H9B 0.9700 .
C12 C13 1.373(4) .
C12 C17 1.388(4) .
C4 O6 1.349(3) .
C4 C3 1.388(4) .
C7 O4 1.221(3) .
C1 C6 1.374(4) .
C1 C2 1.390(4) .
C14 C13 1.382(4) .
C14 H11 0.9300 .
C21 H18 0.9300 .
C2 C3 1.363(4) .
C2 H1 0.9300 .
C8 C9 1.352(4) .
C8 H5 0.9300 .
C13 H10 0.9300 .
C18 H14A 0.9700 .
C18 H15B 0.9700 .
C9 H6 0.9300 .
C29 C30 1.375(4) .
C29 C28 1.385(4) .
C29 C32 1.494(4) .
C10 H7 0.9300 .
C26 C27 1.375(4) .
C26 C31 1.380(5) .
C26 C25 1.503(4) .
C33 H30 0.9300 .
C34 C35 1.345(4) .
C34 H31 0.9300 .
C17 C16 1.378(4) .
C17 H13 0.9300 .
C16 H12 0.9300 .
C28 C27 1.384(4) .
C28 H25 0.9300 .
C27 H24 0.9300 .
C20 C19 1.351(4) .
C20 H17 0.9300 .
C32 H29A 0.9700 .
C32 H28B 0.9700 .
C6 H3 0.9300 .
C22 H19 0.9300 .
C25 H23A 0.9700 .
C25 H22B 0.9700 .
C24 C23 1.347(4) .
C24 H21 0.9300 .
C19 H16 0.9300 .
C3 H2 0.9300 .
C31 C30 1.368(5) .
C31 H27 0.9300 .
C23 H20 0.9300 .
C30 H26 0.9300 .
C35 H32 0.9300 .
O6 H4A 0.8200 .
O7 H7A 0.8499 .
O7 H7C 0.8500 .
O9 H9E 0.8501 .
O9 H9C 0.8499 .
O8 H8C 0.8498 .
O8 H8D 0.8499 .
